data_4068507
loop_
_publ_author_name
'Gong, Lei'
'Lin, Yumei'
'Wen, Ting Bin'
'Xia, Haiping'

_publ_section_title
;
 Synthesis of Coordinated \h2-\a,\b-Unsaturated Ketone Osmacycles from an
 Osmium-Coordinated Alkyne Alcohol Complex
;
_journal_issue 4
_journal_name_full Organometallics
_journal_page_first 1101
_journal_paper_doi 10.1021/om800907v
_journal_volume 28
_journal_year 2009
_chemical_formula_moiety 'C59 H49 Br2 O Os P3, CH2Cl2'
_chemical_formula_sum 'C60 H51 Br2 Cl2 O Os P3'
_chemical_formula_weight 1301.84
_chemical_name_systematic
; 
 ? 
;
_space_group_IT_number 4
_symmetry_cell_setting monoclinic
_symmetry_space_group_name_Hall 'P 2yb'
_symmetry_space_group_name_H-M 'P 1 21 1'
_atom_sites_solution_hydrogens geom
_atom_sites_solution_primary direct
_atom_sites_solution_secondary difmap
_audit_creation_method SHELXL-97
_cell_angle_alpha 90.00
_cell_angle_beta 113.610(2)
_cell_angle_gamma 90.00
_cell_formula_units_Z 2
_cell_length_a 11.4819(18)
_cell_length_b 20.300(3)
_cell_length_c 14.120(2)
_cell_measurement_reflns_used 6638
_cell_measurement_temperature 223(2)
_cell_measurement_theta_max 23.46
_cell_measurement_theta_min 2.55
_cell_volume 3015.6(8)
_computing_cell_refinement 'Bruker SMART'
_computing_data_collection 'Bruker SMART'
_computing_data_reduction 'Bruker SAINT'
_computing_molecular_graphics 'Bruker SHELXTL'
_computing_publication_material 'Bruker SHELXTL'
_computing_structure_refinement 'SHELXL-97 (Sheldrick, 1997)'
_computing_structure_solution 'SHELXS-97 (Sheldrick, 1990)'
_diffrn_ambient_temperature 223(2)
_diffrn_measured_fraction_theta_full 0.999
_diffrn_measured_fraction_theta_max 0.999
_diffrn_measurement_device_type 'CCD area detector'
_diffrn_measurement_method 'phi and omega scans'
_diffrn_radiation_monochromator graphite
_diffrn_radiation_source 'fine-focus sealed tube'
_diffrn_radiation_type MoK\a
_diffrn_radiation_wavelength 0.71073
_diffrn_reflns_av_R_equivalents 0.0431
_diffrn_reflns_av_sigmaI/netI 0.0863
_diffrn_reflns_limit_h_max 14
_diffrn_reflns_limit_h_min -14
_diffrn_reflns_limit_k_max 25
_diffrn_reflns_limit_k_min -25
_diffrn_reflns_limit_l_max 17
_diffrn_reflns_limit_l_min -17
_diffrn_reflns_number 23526
_diffrn_reflns_theta_full 26.00
_diffrn_reflns_theta_max 26.00
_diffrn_reflns_theta_min 1.57
_exptl_absorpt_coefficient_mu 3.644
_exptl_absorpt_correction_T_max 1.000000
_exptl_absorpt_correction_T_min 0.772726
_exptl_absorpt_correction_type empirical
_exptl_absorpt_process_details SADABS
_exptl_crystal_colour red
_exptl_crystal_density_diffrn 1.434
_exptl_crystal_density_method 'not measured'
_exptl_crystal_description block
_exptl_crystal_F_000 1288
_exptl_crystal_size_max 0.17
_exptl_crystal_size_mid 0.14
_exptl_crystal_size_min 0.14
_refine_diff_density_max 1.536
_refine_diff_density_min -1.119
_refine_diff_density_rms 0.193
_refine_ls_abs_structure_details 'Flack H D (1983), Acta Cryst. A39, 876-881'
_refine_ls_abs_structure_Flack 0.009(9)
_refine_ls_extinction_method none
_refine_ls_goodness_of_fit_ref 1.000
_refine_ls_hydrogen_treatment constr
_refine_ls_matrix_type full
_refine_ls_number_parameters 644
_refine_ls_number_reflns 11621
_refine_ls_number_restraints 1
_refine_ls_restrained_S_all 1.000
_refine_ls_R_factor_all 0.0613
_refine_ls_R_factor_gt 0.0520
_refine_ls_shift/su_max 0.001
_refine_ls_shift/su_mean 0.000
_refine_ls_structure_factor_coef Fsqd
_refine_ls_weighting_details 'calc w=1/[\s^2^(Fo^2^)+(0.0720P)^2^+0.0000P] where P=(Fo^2^+2Fc^2^)/3'
_refine_ls_weighting_scheme calc
_refine_ls_wR_factor_gt 0.1293
_refine_ls_wR_factor_ref 0.1326
_reflns_number_gt 9940
_reflns_number_total 11621
_reflns_threshold_expression >2sigma(I)
_cod_data_source_file om800907v_si_006.cif
_cod_data_source_block complex11
_cod_depositor_comments
;
The following automatic conversions were performed:

'_symmetry_cell_setting' value 'Monoclinic' changed to 'monoclinic'
according to /home/saulius/struct/CIF-dictionaries/cif_core.dic
dictionary named 'cif_core.dic' version 2.4.2 from
2011-04-26.

'_exptl_absorpt_correction_type' value 'Empirical'
changed to 'empirical' according to
/home/saulius/struct/CIF-dictionaries/cif_core.dic dictionary named
'cif_core.dic' version 2.4.2 from 2011-04-26.

Automatic conversion script
Id: cif_fix_values 1715 2011-07-08 13:25:40Z adriana 
;
_cod_original_cell_volume 3015.7(8)
_cod_original_sg_symbol_H-M p_1_21_1
_cod_database_code 4068507

loop_
_symmetry_equiv_pos_as_xyz
'x, y, z'
'-x, y+1/2, -z'

loop_
_atom_site_label
_atom_site_type_symbol
_atom_site_fract_x
_atom_site_fract_y
_atom_site_fract_z
_atom_site_U_iso_or_equiv
_atom_site_adp_type
_atom_site_occupancy
_atom_site_symmetry_multiplicity
_atom_site_calc_flag
_atom_site_refinement_flags
Os1 Os 0.17629(3) 0.334636(16) -0.91660(2) 0.02637(10) Uani 1 1 d .
Br1 Br 0.37553(11) 0.26768(5) -0.80949(9) 0.0489(3) Uani 1 1 d .
Br2 Br 0.00686(11) 0.28325(5) -0.85131(9) 0.0469(3) Uani 1 1 d .
P1 P 0.1249(2) 0.23996(12) -1.0313(2) 0.0316(6) Uani 1 1 d .
P2 P 0.2673(2) 0.40416(11) -0.76695(19) 0.0267(5) Uani 1 1 d .
P3 P 0.3133(2) 0.45060(13) -1.1356(2) 0.0332(6) Uani 1 1 d .
C1 C 0.2846(9) 0.3762(4) -0.9817(7) 0.028(2) Uani 1 1 d .
H1A H 0.3721 0.3698 -0.9524 0.034 Uiso 1 1 calc R
C2 C 0.2307(10) 0.4140(5) -1.0692(9) 0.037(2) Uani 1 1 d .
C3 C 0.0866(10) 0.4122(5) -1.1184(9) 0.042(3) Uani 1 1 d .
C4 C 0.0307(9) 0.3796(5) -1.0493(7) 0.033(2) Uani 1 1 d .
H4A H -0.0508 0.3566 -1.0821 0.040 Uiso 1 1 calc R
C5 C 0.0514(8) 0.4180(4) -0.9602(8) 0.033(2) Uani 1 1 d .
H5A H -0.0165 0.4185 -0.9359 0.040 Uiso 1 1 calc R
H5B H 0.0909 0.4607 -0.9567 0.040 Uiso 1 1 calc R
C211 C 0.3328(10) 0.3677(5) -0.6366(8) 0.032(2) Uani 1 1 d .
C212 C 0.2902(12) 0.3046(5) -0.6199(10) 0.044(3) Uani 1 1 d .
H21A H 0.2351 0.2794 -0.6744 0.053 Uiso 1 1 calc R
C213 C 0.3349(12) 0.2826(6) -0.5180(9) 0.052(3) Uani 1 1 d .
H21B H 0.3082 0.2420 -0.5036 0.063 Uiso 1 1 calc R
C214 C 0.4138(13) 0.3182(7) -0.4425(10) 0.063(4) Uani 1 1 d .
H21C H 0.4423 0.3014 -0.3758 0.075 Uiso 1 1 calc R
C215 C 0.4564(11) 0.3782(7) -0.4556(9) 0.055(3) Uani 1 1 d .
H21D H 0.5140 0.4013 -0.3994 0.066 Uiso 1 1 calc R
C216 C 0.4129(10) 0.4046(6) -0.5539(8) 0.051(3) Uani 1 1 d .
H21E H 0.4374 0.4467 -0.5644 0.061 Uiso 1 1 calc R
C221 C 0.4023(9) 0.4513(4) -0.7704(7) 0.029(2) Uani 1 1 d .
C222 C 0.5225(9) 0.4316(5) -0.7199(8) 0.037(2) Uani 1 1 d .
H22A H 0.5379 0.3923 -0.6829 0.045 Uiso 1 1 calc R
C223 C 0.6262(10) 0.4676(6) -0.7206(10) 0.051(3) Uani 1 1 d .
H22B H 0.7087 0.4538 -0.6809 0.061 Uiso 1 1 calc R
C224 C 0.6058(11) 0.5232(6) -0.7798(11) 0.056(3) Uani 1 1 d .
H22C H 0.6733 0.5475 -0.7820 0.067 Uiso 1 1 calc R
C225 C 0.4795(12) 0.5422(5) -0.8372(9) 0.048(3) Uani 1 1 d .
H22D H 0.4634 0.5800 -0.8778 0.058 Uiso 1 1 calc R
C226 C 0.3796(10) 0.5068(5) -0.8350(8) 0.040(2) Uani 1 1 d .
H22E H 0.2967 0.5193 -0.8761 0.048 Uiso 1 1 calc R
C231 C 0.1689(9) 0.4671(5) -0.7403(7) 0.033(2) Uani 1 1 d .
C232 C 0.0525(10) 0.4457(5) -0.7431(9) 0.042(3) Uani 1 1 d .
H23A H 0.0258 0.4025 -0.7616 0.050 Uiso 1 1 calc R
C233 C -0.0235(12) 0.4896(7) -0.7180(10) 0.061(3) Uani 1 1 d .
H23B H -0.1017 0.4753 -0.7206 0.073 Uiso 1 1 calc R
C234 C 0.0142(12) 0.5550(6) -0.6888(9) 0.050(3) Uani 1 1 d .
H23C H -0.0364 0.5840 -0.6710 0.061 Uiso 1 1 calc R
C235 C 0.1270(12) 0.5734(5) -0.6878(9) 0.050(3) Uani 1 1 d .
H23D H 0.1541 0.6166 -0.6705 0.060 Uiso 1 1 calc R
C236 C 0.2036(11) 0.5303(5) -0.7117(9) 0.043(3) Uani 1 1 d .
H23E H 0.2819 0.5450 -0.7082 0.052 Uiso 1 1 calc R
C111 C 0.2111(10) 0.2320(5) -1.1181(9) 0.037(3) Uani 1 1 d .
C112 C 0.3345(10) 0.2451(6) -1.0809(9) 0.045(3) Uani 1 1 d .
H11A H 0.3729 0.2633 -1.0152 0.054 Uiso 1 1 calc R
C113 C 0.4082(12) 0.2328(5) -1.1354(9) 0.043(3) Uani 1 1 d .
H11B H 0.4951 0.2410 -1.1063 0.051 Uiso 1 1 calc R
C114 C 0.3505(12) 0.2083(5) -1.2331(10) 0.049(3) Uani 1 1 d .
H11C H 0.3989 0.1992 -1.2708 0.059 Uiso 1 1 calc R
C115 C 0.2239(12) 0.1972(6) -1.2758(10) 0.052(3) Uani 1 1 d .
H11D H 0.1853 0.1816 -1.3432 0.063 Uiso 1 1 calc R
C116 C 0.1515(11) 0.2091(5) -1.2192(9) 0.042(3) Uani 1 1 d .
H11E H 0.0642 0.2019 -1.2484 0.051 Uiso 1 1 calc R
C121 C -0.0415(10) 0.2303(5) -1.1208(9) 0.043(3) Uani 1 1 d .
C122 C -0.0956(11) 0.2668(6) -1.2112(9) 0.052(3) Uani 1 1 d .
H12A H -0.0474 0.2980 -1.2279 0.063 Uiso 1 1 calc R
C123 C -0.2201(12) 0.2568(7) -1.2757(10) 0.060(3) Uani 1 1 d .
H12B H -0.2541 0.2781 -1.3394 0.072 Uiso 1 1 calc R
C124 C -0.2938(12) 0.2166(7) -1.2478(12) 0.069(4) Uani 1 1 d .
H12C H -0.3795 0.2131 -1.2911 0.083 Uiso 1 1 calc R
C125 C -0.2507(13) 0.1822(7) -1.1629(16) 0.079(5) Uani 1 1 d .
H12D H -0.3040 0.1540 -1.1468 0.094 Uiso 1 1 calc R
C126 C -0.1165(12) 0.1888(6) -1.0932(10) 0.054(3) Uani 1 1 d .
H12E H -0.0830 0.1653 -1.0315 0.064 Uiso 1 1 calc R
C131 C 0.1594(10) 0.1574(5) -0.9733(9) 0.040(2) Uani 1 1 d .
C132 C 0.1601(15) 0.1449(6) -0.8788(11) 0.071(4) Uani 1 1 d .
H13A H 0.1474 0.1795 -0.8406 0.085 Uiso 1 1 calc R
C133 C 0.1797(16) 0.0801(7) -0.8367(12) 0.083(5) Uani 1 1 d .
H13B H 0.1814 0.0726 -0.7712 0.100 Uiso 1 1 calc R
C134 C 0.1960(16) 0.0294(6) -0.8930(13) 0.081(5) Uani 1 1 d .
H13C H 0.2087 -0.0132 -0.8665 0.097 Uiso 1 1 calc R
C135 C 0.1934(15) 0.0418(6) -0.9899(12) 0.069(4) Uani 1 1 d .
H13D H 0.2049 0.0072 -1.0284 0.083 Uiso 1 1 calc R
C136 C 0.1749(12) 0.1023(5) -1.0291(9) 0.052(3) Uani 1 1 d .
H13E H 0.1719 0.1087 -1.0952 0.063 Uiso 1 1 calc R
C311 C 0.3281(10) 0.5382(5) -1.1195(8) 0.037(2) Uani 1 1 d .
C312 C 0.4343(12) 0.5691(5) -1.1145(9) 0.051(3) Uani 1 1 d .
H31A H 0.5030 0.5449 -1.1146 0.061 Uiso 1 1 calc R
C313 C 0.4409(16) 0.6385(6) -1.1091(10) 0.068(4) Uani 1 1 d .
H31B H 0.5136 0.6608 -1.1050 0.082 Uiso 1 1 calc R
C314 C 0.3376(19) 0.6718(6) -1.1102(11) 0.084(6) Uani 1 1 d .
H31C H 0.3401 0.7176 -1.1084 0.101 Uiso 1 1 calc R
C315 C 0.2310(16) 0.6411(7) -1.1138(11) 0.070(4) Uani 1 1 d .
H31D H 0.1623 0.6649 -1.1127 0.084 Uiso 1 1 calc R
C316 C 0.2287(13) 0.5739(6) -1.1190(10) 0.062(3) Uani 1 1 d .
H31E H 0.1561 0.5518 -1.1223 0.074 Uiso 1 1 calc R
C321 C 0.2355(10) 0.4340(6) -1.2698(8) 0.040(2) Uani 1 1 d .
C322 C 0.1838(11) 0.3712(5) -1.3039(9) 0.051(3) Uani 1 1 d .
H32A H 0.1864 0.3393 -1.2558 0.061 Uiso 1 1 calc R
C323 C 0.1299(12) 0.3566(7) -1.4067(9) 0.065(4) Uani 1 1 d .
H32B H 0.0964 0.3147 -1.4274 0.079 Uiso 1 1 calc R
C324 C 0.1240(12) 0.4003(7) -1.4778(9) 0.060(3) Uani 1 1 d .
H32C H 0.0851 0.3895 -1.5476 0.072 Uiso 1 1 calc R
C325 C 0.1765(12) 0.4630(7) -1.4478(8) 0.061(4) Uani 1 1 d .
H32D H 0.1761 0.4932 -1.4974 0.073 Uiso 1 1 calc R
C326 C 0.2293(11) 0.4802(6) -1.3435(9) 0.047(3) Uani 1 1 d .
H32E H 0.2603 0.5225 -1.3236 0.056 Uiso 1 1 calc R
C331 C 0.4721(10) 0.4166(5) -1.0932(8) 0.034(2) Uani 1 1 d .
C332 C 0.5146(10) 0.3918(5) -1.1658(9) 0.040(3) Uani 1 1 d .
H33A H 0.4606 0.3947 -1.2354 0.048 Uiso 1 1 calc R
C333 C 0.6244(11) 0.3654(5) -1.1419(10) 0.049(3) Uani 1 1 d .
H33B H 0.6505 0.3521 -1.1933 0.059 Uiso 1 1 calc R
C334 C 0.7022(12) 0.3572(5) -1.0402(12) 0.063(4) Uani 1 1 d .
H33C H 0.7781 0.3341 -1.0221 0.075 Uiso 1 1 calc R
C335 C 0.6669(10) 0.3844(6) -0.9602(10) 0.053(3) Uani 1 1 d .
H33D H 0.7212 0.3816 -0.8907 0.063 Uiso 1 1 calc R
C336 C 0.5531(9) 0.4136(5) -0.9906(8) 0.037(2) Uani 1 1 d .
H33E H 0.5285 0.4322 -0.9413 0.044 Uiso 1 1 calc R
O1 O 0.0217(7) 0.4363(4) -1.2023(6) 0.054(2) Uani 1 1 d .
Cl3S Cl 0.5272(10) 0.6133(5) -1.5435(8) 0.122(4) Uani 0.50 1 d P
Cl1S Cl 0.2514(9) -0.0427(7) -1.5773(10) 0.135(4) Uani 0.50 1 d P
Cl4S Cl 0.4757(12) 0.5721(7) -1.3749(12) 0.150(5) Uani 0.50 1 d P
Cl2S Cl 0.1170(14) 0.0674(8) -1.5448(16) 0.196(8) Uani 0.50 1 d P
C1S C 0.125(3) -0.004(2) -1.574(3) 0.120(16) Uani 0.50 1 d P
H1SA H 0.0592 -0.0085 -1.6431 0.144 Uiso 0.50 1 calc PR
H1SB H 0.0986 -0.0295 -1.5289 0.144 Uiso 0.50 1 calc PR
C2S C 0.532(4) 0.632(2) -1.427(3) 0.112(13) Uiso 0.50 1 d P
H2SA H 0.4828 0.6718 -1.4325 0.135 Uiso 0.50 1 calc PR
H2SB H 0.6193 0.6414 -1.3810 0.135 Uiso 0.50 1 calc PR

loop_
_atom_site_aniso_label
_atom_site_aniso_U_11
_atom_site_aniso_U_22
_atom_site_aniso_U_33
_atom_site_aniso_U_23
_atom_site_aniso_U_13
_atom_site_aniso_U_12
Os1 0.02562(16) 0.02231(15) 0.03299(17) 0.0017(2) 0.01362(12) -0.0015(2)
Br1 0.0529(7) 0.0420(6) 0.0510(7) 0.0018(5) 0.0198(6) 0.0100(5)
Br2 0.0483(7) 0.0423(6) 0.0566(7) -0.0029(5) 0.0277(6) -0.0127(5)
P1 0.0335(14) 0.0259(12) 0.0382(15) -0.0005(11) 0.0172(12) -0.0048(10)
P2 0.0275(12) 0.0228(11) 0.0327(13) 0.0026(10) 0.0150(11) -0.0006(10)
P3 0.0331(14) 0.0344(14) 0.0353(15) 0.0083(12) 0.0172(12) 0.0033(11)
C1 0.032(5) 0.025(5) 0.036(5) 0.002(4) 0.022(4) -0.006(4)
C2 0.030(6) 0.038(6) 0.051(7) 0.002(5) 0.025(5) 0.004(5)
C3 0.039(6) 0.036(6) 0.049(7) 0.008(5) 0.015(5) 0.005(5)
C4 0.024(5) 0.050(6) 0.021(5) 0.019(4) 0.006(4) 0.024(4)
C5 0.021(5) 0.029(5) 0.051(6) 0.009(4) 0.014(4) 0.020(4)
C211 0.034(6) 0.036(5) 0.032(6) 0.005(4) 0.020(5) 0.009(5)
C212 0.054(8) 0.033(5) 0.049(7) 0.003(5) 0.024(6) 0.008(5)
C213 0.074(9) 0.040(6) 0.042(7) 0.011(5) 0.021(6) 0.008(6)
C214 0.062(8) 0.084(12) 0.038(6) 0.030(7) 0.016(6) 0.025(7)
C215 0.036(7) 0.081(10) 0.035(7) -0.011(6) 0.001(5) -0.008(6)
C216 0.037(6) 0.067(8) 0.043(7) 0.009(6) 0.009(5) -0.008(6)
C221 0.029(5) 0.021(4) 0.037(5) -0.011(4) 0.014(4) -0.011(4)
C222 0.034(6) 0.035(5) 0.047(6) -0.001(5) 0.020(5) 0.001(4)
C223 0.026(6) 0.059(7) 0.068(8) 0.005(6) 0.018(5) -0.003(5)
C224 0.042(7) 0.051(7) 0.086(10) -0.012(7) 0.037(7) -0.011(6)
C225 0.068(8) 0.031(6) 0.065(8) -0.005(5) 0.047(7) -0.008(5)
C226 0.033(6) 0.042(6) 0.048(6) -0.008(5) 0.021(5) 0.000(5)
C231 0.037(6) 0.037(5) 0.031(5) 0.006(4) 0.020(4) 0.011(4)
C232 0.040(6) 0.035(6) 0.060(7) -0.003(5) 0.029(6) 0.004(5)
C233 0.045(7) 0.073(9) 0.077(9) 0.003(7) 0.039(7) 0.010(6)
C234 0.065(8) 0.048(7) 0.053(7) 0.001(6) 0.039(6) 0.016(6)
C235 0.064(8) 0.032(6) 0.062(8) -0.003(5) 0.033(7) 0.007(5)
C236 0.052(7) 0.030(5) 0.062(7) 0.000(5) 0.038(6) 0.004(5)
C111 0.044(6) 0.020(5) 0.060(7) -0.012(5) 0.034(6) -0.002(4)
C112 0.038(6) 0.037(6) 0.063(8) -0.001(5) 0.023(6) 0.001(5)
C113 0.053(8) 0.030(6) 0.053(8) 0.007(5) 0.030(6) 0.005(5)
C114 0.072(9) 0.031(5) 0.068(8) 0.011(5) 0.052(7) 0.006(5)
C115 0.058(8) 0.048(7) 0.061(8) -0.019(6) 0.035(7) -0.016(6)
C116 0.044(6) 0.034(5) 0.054(7) -0.011(5) 0.025(6) -0.007(5)
C121 0.034(6) 0.040(6) 0.064(8) -0.032(6) 0.027(6) -0.016(5)
C122 0.041(6) 0.066(8) 0.048(7) 0.002(6) 0.015(5) 0.014(6)
C123 0.047(7) 0.068(9) 0.057(8) -0.012(7) 0.014(6) 0.013(7)
C124 0.035(7) 0.057(8) 0.089(11) -0.029(8) -0.003(7) 0.017(6)
C125 0.046(8) 0.045(8) 0.161(17) -0.040(10) 0.059(10) -0.008(7)
C126 0.053(7) 0.052(7) 0.068(8) -0.021(6) 0.037(7) -0.009(6)
C131 0.048(7) 0.024(5) 0.053(7) 0.004(5) 0.026(5) 0.004(4)
C132 0.115(13) 0.042(7) 0.065(9) 0.004(6) 0.046(9) 0.011(7)
C133 0.123(14) 0.043(8) 0.082(11) 0.017(7) 0.040(10) -0.004(8)
C134 0.116(14) 0.029(7) 0.111(13) 0.010(7) 0.060(11) -0.001(7)
C135 0.101(12) 0.024(6) 0.095(11) -0.011(6) 0.051(9) -0.009(6)
C136 0.068(8) 0.044(7) 0.050(7) 0.001(5) 0.029(6) -0.012(6)
C311 0.039(6) 0.036(6) 0.039(6) 0.014(5) 0.019(5) 0.007(5)
C312 0.071(8) 0.036(6) 0.056(7) -0.004(5) 0.038(7) -0.001(6)
C313 0.100(12) 0.045(7) 0.055(8) 0.003(6) 0.027(8) -0.026(8)
C314 0.172(18) 0.030(7) 0.058(9) 0.011(6) 0.054(11) 0.034(9)
C315 0.092(11) 0.045(8) 0.074(10) -0.004(7) 0.035(9) 0.000(8)
C316 0.068(9) 0.056(8) 0.066(9) 0.004(7) 0.032(7) 0.022(7)
C321 0.038(6) 0.046(6) 0.039(6) 0.007(5) 0.018(5) 0.003(5)
C322 0.060(8) 0.044(7) 0.051(7) 0.014(5) 0.025(6) 0.001(6)
C323 0.061(8) 0.083(11) 0.041(7) -0.007(6) 0.009(6) -0.015(7)
C324 0.062(8) 0.071(9) 0.029(6) -0.001(6) -0.002(6) 0.000(7)
C325 0.078(9) 0.074(9) 0.020(6) 0.019(6) 0.008(6) 0.003(7)
C326 0.050(7) 0.043(6) 0.049(7) 0.013(5) 0.021(6) -0.006(5)
C331 0.032(6) 0.029(5) 0.043(6) 0.001(4) 0.017(5) -0.005(4)
C332 0.042(6) 0.039(6) 0.049(6) -0.023(5) 0.028(5) -0.012(5)
C333 0.047(7) 0.048(6) 0.057(8) -0.015(5) 0.025(6) 0.008(5)
C334 0.048(7) 0.034(6) 0.122(13) -0.005(6) 0.050(8) 0.002(5)
C335 0.040(6) 0.052(7) 0.055(7) 0.018(6) 0.007(6) 0.000(5)
C336 0.030(5) 0.040(6) 0.040(6) -0.005(5) 0.013(5) -0.006(4)
O1 0.039(4) 0.069(5) 0.050(5) 0.018(4) 0.012(4) 0.017(4)
Cl3S 0.111(8) 0.100(7) 0.102(7) 0.022(6) -0.013(6) -0.047(6)
Cl1S 0.066(6) 0.166(11) 0.154(10) -0.008(9) 0.023(6) 0.012(7)
Cl4S 0.125(10) 0.176(12) 0.189(12) 0.008(10) 0.104(10) -0.057(9)
Cl2S 0.127(11) 0.175(13) 0.32(2) -0.138(15) 0.130(13) -0.047(9)
C1S 0.041(18) 0.20(5) 0.13(3) -0.05(3) 0.05(2) -0.01(2)

loop_
_atom_type_symbol
_atom_type_description
_atom_type_scat_dispersion_real
_atom_type_scat_dispersion_imag
_atom_type_scat_source
C C 0.0033 0.0016 'International Tables Vol C Tables 4.2.6.8 and 6.1.1.4'
H H 0.0000 0.0000 'International Tables Vol C Tables 4.2.6.8 and 6.1.1.4'
O O 0.0106 0.0060 'International Tables Vol C Tables 4.2.6.8 and 6.1.1.4'
P P 0.1023 0.0942 'International Tables Vol C Tables 4.2.6.8 and 6.1.1.4'
Cl Cl 0.1484 0.1585 'International Tables Vol C Tables 4.2.6.8 and 6.1.1.4'
Br Br -0.2901 2.4595 'International Tables Vol C Tables 4.2.6.8 and 6.1.1.4'
Os Os -1.2165 7.6030 'International Tables Vol C Tables 4.2.6.8 and 6.1.1.4'

loop_
_geom_angle_atom_site_label_1
_geom_angle_atom_site_label_2
_geom_angle_atom_site_label_3
_geom_angle
C1 Os1 C5 90.1(4)
C1 Os1 C4 80.2(4)
C5 Os1 C4 38.5(4)
C1 Os1 P2 91.4(3)
C5 Os1 P2 78.1(3)
C4 Os1 P2 115.4(3)
C1 Os1 P1 93.3(3)
C5 Os1 P1 118.5(3)
C4 Os1 P1 81.9(3)
P2 Os1 P1 162.66(8)
C1 Os1 Br1 85.6(3)
C5 Os1 Br1 157.3(3)
C4 Os1 Br1 159.3(2)
P2 Os1 Br1 79.75(6)
P1 Os1 Br1 83.98(7)
C1 Os1 Br2 172.8(3)
C5 Os1 Br2 84.9(3)
C4 Os1 Br2 92.7(3)
P2 Os1 Br2 92.64(6)
P1 Os1 Br2 84.56(6)
Br1 Os1 Br2 100.94(4)
C121 P1 C131 100.9(5)
C121 P1 C111 102.6(5)
C131 P1 C111 97.9(5)
C121 P1 Os1 116.9(3)
C131 P1 Os1 118.3(4)
C111 P1 Os1 117.1(3)
C221 P2 C211 103.0(5)
C221 P2 C231 103.7(4)
C211 P2 C231 96.5(4)
C221 P2 Os1 110.9(3)
C211 P2 Os1 120.2(4)
C231 P2 Os1 120.1(3)
C2 P3 C321 110.1(5)
C2 P3 C311 113.5(5)
C321 P3 C311 107.8(5)
C2 P3 C331 110.6(5)
C321 P3 C331 106.8(5)
C311 P3 C331 107.7(5)
C2 C1 Os1 120.6(7)
C1 C2 C3 114.5(9)
C1 C2 P3 125.1(8)
C3 C2 P3 119.5(8)
O1 C3 C2 124.4(10)
O1 C3 C4 123.2(10)
C2 C3 C4 112.3(9)
C5 C4 C3 111.5(9)
C5 C4 Os1 70.4(5)
C3 C4 Os1 111.3(6)
C4 C5 Os1 71.1(5)
C216 C211 C212 120.3(11)
C216 C211 P2 119.6(8)
C212 C211 P2 119.8(9)
C213 C212 C211 116.8(12)
C214 C213 C212 120.8(12)
C213 C214 C215 123.9(12)
C214 C215 C216 118.8(12)
C211 C216 C215 119.3(11)
C222 C221 C226 118.1(9)
C222 C221 P2 122.1(8)
C226 C221 P2 119.6(7)
C221 C222 C223 122.6(10)
C224 C223 C222 119.8(10)
C223 C224 C225 117.7(10)
C226 C225 C224 121.7(11)
C225 C226 C221 119.8(10)
C236 C231 C232 118.0(9)
C236 C231 P2 125.9(8)
C232 C231 P2 116.0(7)
C233 C232 C231 119.1(10)
C232 C233 C234 122.0(11)
C235 C234 C233 116.7(10)
C234 C235 C236 121.9(11)
C231 C236 C235 122.3(11)
C112 C111 C116 118.7(10)
C112 C111 P1 119.1(9)
C116 C111 P1 122.1(8)
C111 C112 C113 122.8(12)
C114 C113 C112 118.3(12)
C115 C114 C113 120.9(11)
C114 C115 C116 120.0(12)
C115 C116 C111 119.2(11)
C126 C121 C122 119.3(11)
C126 C121 P1 118.0(10)
C122 C121 P1 122.5(8)
C123 C122 C121 119.7(12)
C124 C123 C122 120.5(13)
C125 C124 C123 123.0(13)
C124 C125 C126 118.6(13)
C121 C126 C125 118.5(13)
C132 C131 C136 116.6(10)
C132 C131 P1 121.6(8)
C136 C131 P1 121.6(8)
C131 C132 C133 121.4(13)
C134 C133 C132 119.4(14)
C133 C134 C135 119.2(12)
C136 C135 C134 121.2(12)
C135 C136 C131 122.1(12)
C312 C311 C316 119.8(11)
C312 C311 P3 120.5(8)
C316 C311 P3 119.6(9)
C311 C312 C313 119.8(12)
C314 C313 C312 117.8(13)
C315 C314 C313 122.9(13)
C314 C315 C316 117.3(14)
C311 C316 C315 122.4(14)
C326 C321 C322 118.0(10)
C326 C321 P3 121.9(9)
C322 C321 P3 120.0(8)
C323 C322 C321 120.7(11)
C324 C323 C322 121.8(13)
C323 C324 C325 119.7(11)
C324 C325 C326 120.0(11)
C321 C326 C325 119.7(11)
C336 C331 C332 118.1(10)
C336 C331 P3 122.1(8)
C332 C331 P3 119.8(8)
C333 C332 C331 123.6(11)
C332 C333 C334 119.3(11)
C333 C334 C335 120.1(11)
C336 C335 C334 117.3(11)
C335 C336 C331 121.3(11)
Cl2S C1S Cl1S 128(2)
Cl3S C2S Cl4S 114(2)

loop_
_geom_bond_atom_site_label_1
_geom_bond_atom_site_label_2
_geom_bond_distance
Os1 C1 2.004(8)
Os1 C5 2.143(8)
Os1 C4 2.151(8)
Os1 P2 2.404(2)
Os1 P1 2.429(3)
Os1 Br1 2.5685(12)
Os1 Br2 2.6756(11)
P1 C121 1.831(11)
P1 C131 1.838(10)
P1 C111 1.865(10)
P2 C221 1.840(9)
P2 C211 1.841(10)
P2 C231 1.842(9)
P3 C2 1.744(10)
P3 C321 1.774(11)
P3 C311 1.792(11)
P3 C331 1.813(11)
C1 C2 1.373(14)
C2 C3 1.516(14)
C3 O1 1.221(13)
C3 C4 1.519(14)
C4 C5 1.417(13)
C211 C216 1.382(15)
C211 C212 1.424(13)
C212 C213 1.394(17)
C213 C214 1.307(18)
C214 C215 1.352(18)
C215 C216 1.381(16)
C221 C222 1.336(13)
C221 C226 1.406(14)
C222 C223 1.401(14)
C223 C224 1.368(17)
C224 C225 1.403(16)
C225 C226 1.365(14)
C231 C236 1.355(14)
C231 C232 1.391(14)
C232 C233 1.389(15)
C233 C234 1.405(18)
C234 C235 1.343(16)
C235 C236 1.376(14)
C111 C112 1.326(13)
C111 C116 1.393(15)
C112 C113 1.375(14)
C113 C114 1.363(16)
C114 C115 1.351(16)
C115 C116 1.385(15)
C121 C126 1.369(15)
C121 C122 1.389(16)
C122 C123 1.368(16)
C123 C124 1.34(2)
C124 C125 1.30(2)
C125 C126 1.465(19)
C131 C132 1.356(17)
C131 C136 1.419(15)
C132 C133 1.424(18)
C133 C134 1.36(2)
C134 C135 1.38(2)
C135 C136 1.328(16)
C311 C312 1.349(15)
C311 C316 1.354(15)
C312 C313 1.411(16)
C313 C314 1.36(2)
C314 C315 1.36(2)
C315 C316 1.366(17)
C321 C326 1.381(14)
C321 C322 1.408(15)
C322 C323 1.363(16)
C323 C324 1.322(17)
C324 C325 1.398(18)
C325 C326 1.394(16)
C331 C336 1.374(14)
C331 C332 1.394(13)
C332 C333 1.284(15)
C333 C334 1.363(18)
C334 C335 1.453(18)
C335 C336 1.339(14)
Cl3S C2S 1.67(4)
Cl1S C1S 1.67(3)
Cl4S C2S 1.68(4)
Cl2S C1S 1.51(4)
